data_7038287
loop_
_publ_author_name
'Song, Chengling'
'Ling, Yajing'
'Jin, Liting'
'Zhang, Mingxing'
'Chen, De-Li'
'He, Yabing'

_publ_section_title
;
 CO2 adsorption of three isostructural metal-organic frameworks depending
 on the incorporated highly polarized heterocyclic moieties.
;
_journal_issue 1
_journal_name_full 'Dalton transactions (Cambridge, England : 2003)'
_journal_page_first 190
_journal_page_last 197
_journal_paper_doi 10.1039/c5dt02845k
_journal_volume 45
_journal_year 2015
_chemical_formula_sum 'C11 H4 Cu N O6.22'
_chemical_formula_weight 313.25
_chemical_name_systematic
; 
 ? 
;
_space_group_IT_number 166
_symmetry_cell_setting trigonal
_symmetry_space_group_name_Hall '-R 3 2"'
_symmetry_space_group_name_H-M 'R -3 m :H'
_atom_sites_solution_hydrogens geom
_atom_sites_solution_primary direct
_atom_sites_solution_secondary difmap
_audit_creation_method SHELXL-97
_audit_update_record
;
2015-07-18 deposited with the CCDC.
2015-11-10 downloaded from the CCDC.
;
_cell_angle_alpha 90.00
_cell_angle_beta 90.00
_cell_angle_gamma 120.00
_cell_formula_units_Z 18
_cell_length_a 18.7632(7)
_cell_length_b 18.76320(10)
_cell_length_c 38.6558(13)
_cell_measurement_temperature 100(2)
_cell_volume 11785.8(6)
_computing_cell_refinement 'SAINT+ ver. (Bruker, 2001)'
_computing_data_collection 'APEX2  (Bruker, 2008)'
_computing_data_reduction 'SAINT+ ver. (Bruker, 2001)'
_computing_molecular_graphics 'SHELXTL (Sheldrick, 2008)'
_computing_publication_material 'SHELXTL (Sheldrick, 2008)'
_computing_structure_refinement 'SHELXL-97 (Sheldrick, 2008)'
_computing_structure_solution 'SHELXS-97 (Sheldrick, 2008)'
_diffrn_ambient_temperature 100
_diffrn_measured_fraction_theta_full 0.999
_diffrn_measured_fraction_theta_max 0.999
_diffrn_measurement_device_type 'Bruker SMART APEX II CCD area detector'
_diffrn_measurement_method 'phi and omega scans'
_diffrn_radiation_monochromator graphite
_diffrn_radiation_source 'fine-focus sealed tube'
_diffrn_radiation_type MoK\a
_diffrn_radiation_wavelength 0.71073
_diffrn_reflns_av_R_equivalents 0.0747
_diffrn_reflns_av_sigmaI/netI 0.0379
_diffrn_reflns_limit_h_max 25
_diffrn_reflns_limit_h_min -23
_diffrn_reflns_limit_k_max 19
_diffrn_reflns_limit_k_min -25
_diffrn_reflns_limit_l_max 39
_diffrn_reflns_limit_l_min -51
_diffrn_reflns_number 28573
_diffrn_reflns_theta_full 28.33
_diffrn_reflns_theta_max 28.33
_diffrn_reflns_theta_min 1.36
_exptl_absorpt_coefficient_mu 0.845
_exptl_crystal_colour blue
_exptl_crystal_density_diffrn 0.794
_exptl_crystal_density_method 'not measured'
_exptl_crystal_description block
_exptl_crystal_F_000 2804
_exptl_crystal_size_max 0.05
_exptl_crystal_size_mid 0.04
_exptl_crystal_size_min 0.03
_platon_squeeze_details
;
;
_refine_diff_density_max 0.885
_refine_diff_density_min -0.261
_refine_diff_density_rms 0.076
_refine_ls_extinction_method none
_refine_ls_goodness_of_fit_ref 1.026
_refine_ls_hydrogen_treatment mixed
_refine_ls_matrix_type full
_refine_ls_number_parameters 135
_refine_ls_number_reflns 3569
_refine_ls_number_restraints 20
_refine_ls_restrained_S_all 1.032
_refine_ls_R_factor_all 0.0481
_refine_ls_R_factor_gt 0.0399
_refine_ls_shift/su_max 0.058
_refine_ls_shift/su_mean 0.006
_refine_ls_structure_factor_coef Fsqd
_refine_ls_weighting_details 'calc w=1/[\s^2^(Fo^2^)+(0.0925P)^2^+0.0000P] where P=(Fo^2^+2Fc^2^)/3'
_refine_ls_weighting_scheme calc
_refine_ls_wR_factor_gt 0.1272
_refine_ls_wR_factor_ref 0.1317
_reflns_number_gt 2818
_reflns_number_total 3569
_reflns_threshold_expression >2sigma(I)
_cod_data_source_file c5dt02845k2.cif
_cod_data_source_block 8
_cod_original_sg_symbol_H-M r-3m
_cod_database_code 7038287

loop_
_symmetry_equiv_pos_as_xyz
'x, y, z'
'-y, x-y, z'
'-x+y, -x, z'
'y, x, -z'
'x-y, -y, -z'
'-x, -x+y, -z'
'x+2/3, y+1/3, z+1/3'
'-y+2/3, x-y+1/3, z+1/3'
'-x+y+2/3, -x+1/3, z+1/3'
'y+2/3, x+1/3, -z+1/3'
'x-y+2/3, -y+1/3, -z+1/3'
'-x+2/3, -x+y+1/3, -z+1/3'
'x+1/3, y+2/3, z+2/3'
'-y+1/3, x-y+2/3, z+2/3'
'-x+y+1/3, -x+2/3, z+2/3'
'y+1/3, x+2/3, -z+2/3'
'x-y+1/3, -y+2/3, -z+2/3'
'-x+1/3, -x+y+2/3, -z+2/3'
'-x, -y, -z'
'y, -x+y, -z'
'x-y, x, -z'
'-y, -x, z'
'-x+y, y, z'
'x, x-y, z'
'-x+2/3, -y+1/3, -z+1/3'
'y+2/3, -x+y+1/3, -z+1/3'
'x-y+2/3, x+1/3, -z+1/3'
'-y+2/3, -x+1/3, z+1/3'
'-x+y+2/3, y+1/3, z+1/3'
'x+2/3, x-y+1/3, z+1/3'
'-x+1/3, -y+2/3, -z+2/3'
'y+1/3, -x+y+2/3, -z+2/3'
'x-y+1/3, x+2/3, -z+2/3'
'-y+1/3, -x+2/3, z+2/3'
'-x+y+1/3, y+2/3, z+2/3'
'x+1/3, x-y+2/3, z+2/3'

loop_
_atom_site_label
_atom_site_type_symbol
_atom_site_fract_x
_atom_site_fract_y
_atom_site_fract_z
_atom_site_U_iso_or_equiv
_atom_site_adp_type
_atom_site_occupancy
_atom_site_symmetry_multiplicity
_atom_site_calc_flag
_atom_site_refinement_flags
C1 C 0.76026(11) -0.02725(13) 0.30731(5) 0.0414(4) Uani 1 1 d .
C2 C 0.81953(12) 0.05255(13) 0.29030(5) 0.0445(5) Uani 1 1 d .
C3 C 0.89075(10) 0.10925(10) 0.30699(7) 0.0433(6) Uani 1 2 d S
H3 H 0.9006 0.0994 0.3296 0.052 Uiso 1 2 calc SR
C4 C 0.80462(13) 0.06776(14) 0.25642(6) 0.0541(6) Uani 1 1 d .
H4 H 0.7564 0.0301 0.2453 0.065 Uiso 1 1 calc R
C5 C 0.86127(12) 0.13873(12) 0.23932(9) 0.0592(10) Uani 1 2 d S
O1 O 0.77761(9) -0.03865(9) 0.33751(4) 0.0493(4) Uani 1 1 d .
O2 O 0.69929(9) -0.07712(9) 0.29001(4) 0.0514(4) Uani 1 1 d .
O1W O 0.7768(2) -0.11162(12) 0.41015(8) 0.1056(12) Uani 1 2 d S
Cu1 Cu 0.712770(17) -0.143615(9) 0.361661(7) 0.03186(13) Uani 1 2 d S
C6 C 0.8492(4) 0.1508(4) 0.2033(3) 0.040(2) Uani 0.50 2 d SPGD
C7 C 0.9152(4) 0.1836(4) 0.1805(3) 0.077(5) Uani 0.25 1 d PGD
C8 C 0.9022(7) 0.1930(8) 0.1458(3) 0.081(5) Uani 0.25 1 d PGDU
C9 C 0.8232(9) 0.1745(10) 0.1339(4) 0.099(7) Uani 0.50 2 d SPGD
C10 C 0.7572(6) 0.1339(8) 0.1568(3) 0.065(4) Uani 0.25 1 d PGU
H10A H 0.7018 0.1041 0.1481 0.078 Uiso 0.25 1 d PR
C11 C 0.7702(4) 0.1245(4) 0.1915(3) 0.060(4) Uani 0.25 1 d PG
H11A H 0.7251 0.1011 0.2076 0.072 Uiso 0.25 1 d PR
O3 O 1.0330(5) 0.2435(8) 0.1495(2) 0.131(5) Uani 0.25 1 d PD
N1 N 0.9721(6) 0.2359(10) 0.1255(3) 0.124(5) Uani 0.25 1 d PD
N2 N 0.9990(7) 0.2174(9) 0.1816(3) 0.119(5) Uani 0.25 1 d PD

loop_
_atom_site_aniso_label
_atom_site_aniso_U_11
_atom_site_aniso_U_22
_atom_site_aniso_U_33
_atom_site_aniso_U_23
_atom_site_aniso_U_13
_atom_site_aniso_U_12
C1 0.0320(9) 0.0413(10) 0.0429(10) 0.0038(8) 0.0027(7) 0.0122(8)
C2 0.0376(10) 0.0411(11) 0.0423(10) 0.0065(8) -0.0007(8) 0.0104(8)
C3 0.0409(10) 0.0409(10) 0.0396(13) 0.0025(6) -0.0025(6) 0.0142(12)
C4 0.0426(11) 0.0474(12) 0.0477(11) 0.0073(9) -0.0087(9) 0.0041(10)
C5 0.0523(13) 0.0523(13) 0.0463(17) 0.0123(8) -0.0123(8) 0.0061(15)
O1 0.0425(8) 0.0444(8) 0.0420(7) 0.0064(6) -0.0028(6) 0.0076(6)
O2 0.0404(8) 0.0453(8) 0.0465(7) 0.0085(6) -0.0043(6) 0.0050(6)
O1W 0.126(3) 0.1115(18) 0.084(2) -0.0350(10) -0.070(2) 0.0631(14)
Cu1 0.02298(17) 0.03981(18) 0.02719(18) -0.00078(5) -0.00156(10) 0.01149(9)
C6 0.029(2) 0.029(2) 0.027(3) 0.0174(18) -0.0174(18) -0.012(3)
C7 0.043(6) 0.080(9) 0.070(8) 0.056(7) -0.018(6) 0.003(6)
C8 0.079(8) 0.083(7) 0.067(9) 0.027(6) -0.003(6) 0.030(6)
C9 0.103(9) 0.103(9) 0.077(11) 0.020(5) -0.020(5) 0.040(10)
C10 0.052(6) 0.066(6) 0.052(6) 0.032(5) -0.025(5) 0.011(5)
C11 0.028(5) 0.078(9) 0.041(6) 0.036(6) -0.017(4) 0.002(5)
O3 0.057(5) 0.230(13) 0.069(5) 0.052(7) 0.005(4) 0.044(7)
N1 0.060(6) 0.186(13) 0.074(7) 0.064(8) 0.006(5) 0.023(8)
N2 0.091(9) 0.155(12) 0.067(6) 0.029(7) -0.025(6) 0.029(8)

loop_
_atom_type_symbol
_atom_type_description
_atom_type_scat_dispersion_real
_atom_type_scat_dispersion_imag
_atom_type_scat_source
C C 0.0033 0.0016 'International Tables Vol C Tables 4.2.6.8 and 6.1.1.4'
H H 0.0000 0.0000 'International Tables Vol C Tables 4.2.6.8 and 6.1.1.4'
N N 0.0061 0.0033 'International Tables Vol C Tables 4.2.6.8 and 6.1.1.4'
O O 0.0106 0.0060 'International Tables Vol C Tables 4.2.6.8 and 6.1.1.4'
Cu Cu 0.3201 1.2651 'International Tables Vol C Tables 4.2.6.8 and 6.1.1.4'

loop_
_geom_angle_atom_site_label_1
_geom_angle_atom_site_label_2
_geom_angle_atom_site_label_3
_geom_angle
_geom_angle_site_symmetry_1
_geom_angle_site_symmetry_3
O2 C1 O1 125.94(19) . .
O2 C1 C2 117.23(17) . .
O1 C1 C2 116.81(17) . .
C3 C2 C4 119.7(2) . .
C3 C2 C1 120.85(18) . .
C4 C2 C1 119.39(18) . .
C2 C3 C2 120.4(3) . 22_665
C5 C4 C2 120.4(2) . .
C4 C5 C4 119.3(3) 22_665 .
C4 C5 C6 120.26(14) 22_665 .
C4 C5 C6 120.27(14) . .
C4 C5 C9 121.0(2) 22_665 10_545
C4 C5 C9 119.56(19) . 10_545
C6 C5 C9 6.1(7) . 10_545
C4 C5 C9 119.56(19) 22_665 25_655
C4 C5 C9 121.0(2) . 25_655
C6 C5 C9 6.1(7) . 25_655
C9 C5 C9 1.5(3) 10_545 25_655
C1 O1 Cu1 121.98(13) . .
C1 O2 Cu1 124.19(13) . 31_645
O1 Cu1 O1 88.07(10) . 24_545
O1 Cu1 O2 90.28(7) . 18_655
O1 Cu1 O2 167.71(6) 24_545 18_655
O1 Cu1 O2 167.71(6) . 31_645
O1 Cu1 O2 90.28(7) 24_545 31_645
O2 Cu1 O2 88.75(10) 18_655 31_645
O1 Cu1 O1W 98.97(9) . .
O1 Cu1 O1W 98.97(9) 24_545 .
O2 Cu1 O1W 93.32(9) 18_655 .
O2 Cu1 O1W 93.32(9) 31_645 .
O1 Cu1 Cu1 84.85(4) . 31_645
O1 Cu1 Cu1 84.85(4) 24_545 31_645
O2 Cu1 Cu1 82.87(4) 18_655 31_645
O2 Cu1 Cu1 82.87(4) 31_645 31_645
O1W Cu1 Cu1 174.64(11) . 31_645
C9 C6 C9 9(2) 10_545 25_655
C9 C6 C7 85(3) 10_545 22_665
C9 C6 C7 91(3) 25_655 22_665
C9 C6 C7 91(3) 10_545 .
C9 C6 C7 85(4) 25_655 .
C7 C6 C7 83.7(5) 22_665 .
C9 C6 C11 41.2(7) 10_545 .
C9 C6 C11 50.3(15) 25_655 .
C7 C6 C11 63.6(4) 22_665 .
C7 C6 C11 120.43(13) . .
C9 C6 C11 50.3(17) 10_545 22_665
C9 C6 C11 41.3(9) 25_655 22_665
C7 C6 C11 120.4(4) 22_665 22_665
C7 C6 C11 63.58(15) . 22_665
C11 C6 C11 91.0(7) . 22_665
C9 C6 C5 139(5) 10_545 .
C9 C6 C5 139(5) 25_655 .
C7 C6 C5 120.5(4) 22_665 .
C7 C6 C5 120.5(5) . .
C11 C6 C5 119.0(3) . .
C11 C6 C5 119.0(6) 22_665 .
C9 C6 C10 70(3) 10_545 10_545
C9 C6 C10 77(3) 25_655 10_545
C7 C6 C10 15.6(7) 22_665 10_545
C7 C6 C10 88.0(7) . 10_545
C11 C6 C10 49.5(6) . 10_545
C11 C6 C10 110.1(10) 22_665 10_545
C5 C6 C10 130.2(7) . 10_545
C9 C6 C10 77(3) 10_545 25_655
C9 C6 C10 70(3) 25_655 25_655
C7 C6 C10 88.0(9) 22_665 25_655
C7 C6 C10 15.6(7) . 25_655
C11 C6 C10 110.1(10) . 25_655
C11 C6 C10 49.5(5) 22_665 25_655
C5 C6 C10 130.2(8) . 25_655
C10 C6 C10 88.2(10) 10_545 25_655
C9 C6 C8 29.6(8) 10_545 25_655
C9 C6 C8 38.5(15) 25_655 25_655
C7 C6 C8 71.5(5) 22_665 25_655
C7 C6 C8 114.7(8) . 25_655
C11 C6 C8 12.1(5) . 25_655
C11 C6 C8 78.9(6) 22_665 25_655
C5 C6 C8 124.3(10) . 25_655
C10 C6 C8 56.4(6) 10_545 25_655
C10 C6 C8 102.3(12) 25_655 25_655
C9 C6 C8 38.6(14) 10_545 10_545
C9 C6 C8 29.6(8) 25_655 10_545
C7 C6 C8 114.7(11) 22_665 10_545
C7 C6 C8 71.5(7) . 10_545
C11 C6 C8 78.9(6) . 10_545
C11 C6 C8 12.1(6) 22_665 10_545
C5 C6 C8 124.3(13) . 10_545
C10 C6 C8 102.3(13) 10_545 10_545
C10 C6 C8 56.4(8) 25_655 10_545
C8 C6 C8 66.9(7) 25_655 10_545
C10 C7 C9 83(3) 25_655 25_655
C10 C7 N2 110.4(17) 25_655 .
C9 C7 N2 146.1(14) 25_655 .
C10 C7 C8 53(4) 25_655 .
C9 C7 C8 110.4(7) 25_655 .
N2 C7 C8 101.9(8) . .
C10 C7 C6 93(2) 25_655 .
C9 C7 C6 11.2(7) 25_655 .
N2 C7 C6 138.2(8) . .
C8 C7 C6 119.70(8) . .
C10 C7 C9 83(3) 25_655 10_545
C9 C7 C9 1.3(2) 25_655 10_545
N2 C7 C9 146.9(13) . 10_545
C8 C7 C9 109.9(7) . 10_545
C6 C7 C9 11.0(7) . 10_545
C10 C7 C11 42(4) 25_655 22_665
C9 C7 C11 49.4(5) 25_655 22_665
N2 C7 C11 121.5(7) . 22_665
C8 C7 C11 91.9(4) . 22_665
C6 C7 C11 58.0(4) . 22_665
C9 C7 C11 50.5(7) 10_545 22_665
C10 C7 C11 42(3) 25_655 25_655
C9 C7 C11 105.2(12) 25_655 25_655
N2 C7 C11 104.9(8) . 25_655
C8 C7 C11 11.0(6) . 25_655
C6 C7 C11 115.5(8) . 25_655
C9 C7 C11 104.9(11) 10_545 25_655
C11 C7 C11 81.4(9) 22_665 25_655
C10 C7 C8 35(2) 25_655 10_545
C9 C7 C8 50.5(5) 25_655 10_545
N2 C7 C8 126.5(10) . 10_545
C8 C7 C8 83.7(12) . 10_545
C6 C7 C8 60.3(7) . 10_545
C9 C7 C8 51.4(6) 10_545 10_545
C11 C7 C8 8.8(15) 22_665 10_545
C11 C7 C8 73.4(13) 25_655 10_545
C10 C7 C7 103.8(17) 25_655 22_665
C9 C7 C7 49.5(4) 25_655 22_665
N2 C7 C7 143.6(9) . 22_665
C8 C7 C7 88.62(10) . 22_665
C6 C7 C7 48.2(4) . 22_665
C9 C7 C7 48.2(4) 10_545 22_665
C11 C7 C7 92.4(6) 22_665 22_665
C11 C7 C7 92.1(5) 25_655 22_665
C8 C7 C7 88.9(2) 10_545 22_665
C10 C7 C10 93(2) 25_655 10_545
C9 C7 C10 46.1(6) 25_655 10_545
N2 C7 C10 153.8(9) . 10_545
C8 C7 C10 81.7(6) . 10_545
C6 C7 C10 47.6(6) . 10_545
C9 C7 C10 44.8(6) 10_545 10_545
C11 C7 C10 83.9(7) 22_665 10_545
C11 C7 C10 83.7(8) 25_655 10_545
C8 C7 C10 79.6(6) 10_545 10_545
C7 C7 C10 11.1(5) 22_665 10_545
C10 C7 C10 12(2) 25_655 22_665
C9 C7 C10 77.7(7) 25_655 22_665
N2 C7 C10 120.2(6) . 22_665
C8 C7 C10 47.5 . 22_665
C6 C7 C10 88.8(3) . 22_665
C9 C7 C10 78.0(7) 10_545 22_665
C11 C7 C10 44.4(4) 22_665 22_665
C11 C7 C10 37.0(8) 25_655 22_665
C8 C7 C10 36.5(12) 10_545 22_665
C7 C7 C10 92.7(5) 22_665 22_665
C10 C7 C10 81.6(7) 10_545 22_665
C11 C8 C10 112(4) 25_655 25_655
C11 C8 C9 53(2) 25_655 22_665
C10 C8 C9 113.8(10) 25_655 22_665
C11 C8 C9 54(3) 25_655 .
C10 C8 C9 113.5(8) 25_655 .
C9 C8 C9 1.4(11) 22_665 .
C11 C8 C7 127(4) 25_655 .
C10 C8 C7 15.3(7) 25_655 .
C9 C8 C7 121.2(2) 22_665 .
C9 C8 C7 120.62(8) . .
C11 C8 N1 83(3) 25_655 .
C10 C8 N1 118.4(13) 25_655 .
C9 C8 N1 121.0(6) 22_665 .
C9 C8 N1 121.9(9) . .
C7 C8 N1 116.3(9) . .
C11 C8 C10 41(4) 25_655 22_665
C10 C8 C10 73.2(10) 25_655 22_665
C9 C8 C10 58.5(13) 22_665 22_665
C9 C8 C10 59.4(5) . 22_665
C7 C8 C10 88.1(5) . 22_665
N1 C8 C10 113.5(12) . 22_665
C11 C8 C6 47(3) 25_655 25_655
C10 C8 C6 116.2(15) 25_655 25_655
C9 C8 C6 5.5(7) 22_665 25_655
C9 C8 C6 6.8(5) . 25_655
C7 C8 C6 124.8(8) . 25_655
N1 C8 C6 116.4(10) . 25_655
C10 C8 C6 56.5(14) 22_665 25_655
C11 C8 C7 35(3) 25_655 10_545
C10 C8 C7 81.7(17) 25_655 10_545
C9 C8 C7 50.6(5) 22_665 10_545
C9 C8 C7 51.6(12) . 10_545
C7 C8 C7 96.3(15) . 10_545
N1 C8 C7 112.7(10) . 10_545
C10 C8 C7 9.0(19) 22_665 10_545
C6 C8 C7 48.2(6) 25_655 10_545
C11 C8 C8 104(3) 25_655 22_665
C10 C8 C8 96.1(4) 25_655 22_665
C9 C8 C8 51.2(6) 22_665 22_665
C9 C8 C8 49.9(6) . 22_665
C7 C8 C8 91.4 . 22_665
N1 C8 C8 139.7(16) . 22_665
C10 C8 C8 95.0(10) 22_665 22_665
C6 C8 C8 56.6(3) 25_655 22_665
C7 C8 C8 91.1(4) 10_545 22_665
C11 C8 C11 92(4) 25_655 10_545
C10 C8 C11 100.7(9) 25_655 10_545
C9 C8 C11 39.7(15) 22_665 10_545
C9 C8 C11 38.4(6) . 10_545
C7 C8 C11 98.5(5) . 10_545
N1 C8 C11 139.5(12) . 10_545
C10 C8 C11 86.2(11) 22_665 10_545
C6 C8 C11 45.1(8) 25_655 10_545
C7 C8 C11 81.4(10) 10_545 10_545
C8 C8 C11 11.5(10) 22_665 10_545
C11 C8 C11 83(4) 25_655 22_665
C10 C8 C11 31.0(9) 25_655 22_665
C9 C8 C11 87.6(7) 22_665 22_665
C9 C8 C11 87.7(2) . 22_665
C7 C8 C11 45.5(2) . 22_665
N1 C8 C11 127.7(11) . 22_665
C10 C8 C11 42.7(3) 22_665 22_665
C6 C8 C11 88.5(11) 25_655 22_665
C7 C8 C11 50.8(16) 10_545 22_665
C8 C8 C11 92.6(7) 22_665 22_665
C11 C8 C11 91.3(8) 10_545 22_665
C9 C9 C6 85(10) 22_665 25_655
C9 C9 C11 144(10) 22_665 10_545
C6 C9 C11 130(5) 25_655 10_545
C9 C9 C11 35(10) 22_665 25_655
C6 C9 C11 120(2) 25_655 25_655
C11 C9 C11 109.2(19) 10_545 25_655
C9 C9 C8 129(10) 22_665 22_665
C6 C9 C8 145(4) 25_655 22_665
C11 C9 C8 15.2(13) 10_545 22_665
C11 C9 C8 93.9(10) 25_655 22_665
C9 C9 C7 131(10) 22_665 25_655
C6 C9 C7 84(4) 25_655 25_655
C11 C9 C7 68.3(10) 10_545 25_655
C11 C9 C7 133(2) 25_655 25_655
C8 C9 C7 78.9(13) 22_665 25_655
C9 C9 C8 50(10) 22_665 .
C6 C9 C8 135(3) 25_655 .
C11 C9 C8 94.1(11) 10_545 .
C11 C9 C8 15.0(9) 25_655 .
C8 C9 C8 78.9(5) 22_665 .
C7 C9 C8 128.9(11) 25_655 .
C9 C9 C10 136(10) 22_665 .
C6 C9 C10 99(4) 25_655 .
C11 C9 C10 54.2(12) 10_545 .
C11 C9 C10 125.5(14) 25_655 .
C8 C9 C10 63.4(9) 22_665 .
C7 C9 C10 16.2(8) 25_655 .
C8 C9 C10 117.39(12) . .
C9 C9 C7 48(10) 22_665 10_545
C6 C9 C7 78(4) 25_655 10_545
C11 C9 C7 134(2) 10_545 10_545
C11 C9 C7 66.4(10) 25_655 10_545
C8 C9 C7 129(2) 22_665 10_545
C7 C9 C7 82.4(12) 25_655 10_545
C8 C9 C7 77.0(12) . 10_545
C10 C9 C7 89.5(9) . 10_545
C9 C9 C10 43(10) 22_665 22_665
C6 C9 C10 93(6) 25_655 22_665
C11 C9 C10 125.7(10) 10_545 22_665
C11 C9 C10 52.8(6) 25_655 22_665
C8 C9 C10 117.1(4) 22_665 22_665
C7 C9 C10 89.4(10) 25_655 22_665
C8 C9 C10 61.9(7) . 22_665
C10 C9 C10 92.4(4) . 22_665
C7 C9 C10 16(2) 10_545 22_665
C9 C9 C5 89(10) 22_665 25_655
C6 C9 C5 35(5) 25_655 25_655
C11 C9 C5 116.4(15) 10_545 25_655
C11 C9 C5 114.3(12) 25_655 25_655
C8 C9 C5 125.2(14) 22_665 25_655
C7 C9 C5 107.1(12) 25_655 25_655
C8 C9 C5 123.3(7) . 25_655
C10 C9 C5 119.2(7) . 25_655
C7 C9 C5 105.7(8) 10_545 25_655
C10 C9 C5 117.4(17) 22_665 25_655
C7 C10 C8 112(4) 25_655 25_655
C7 C10 C11 126(5) 25_655 10_545
C8 C10 C11 118.0(13) 25_655 10_545
C7 C10 C11 127(4) 25_655 .
C8 C10 C11 15.3(7) 25_655 .
C11 C10 C11 103.8(9) 10_545 .
C7 C10 C9 81(4) 25_655 .
C8 C10 C9 123.4(7) 25_655 .
C11 C10 C9 54.1(7) 10_545 .
C11 C10 C9 121.1 . .
C7 C10 C8 136(4) 25_655 22_665
C8 C10 C8 105.7(7) 25_655 22_665
C11 C10 C8 12.5(9) 10_545 22_665
C11 C10 C8 91.7 . 22_665
C9 C10 C8 58.1(4) . 22_665
C7 C10 C9 81(4) 25_655 22_665
C8 C10 C9 122.4(11) 25_655 22_665
C11 C10 C9 55.0(9) 10_545 22_665
C11 C10 C9 120.3(6) . 22_665
C9 C10 C9 1.2(8) . 22_665
C8 C10 C9 58.7(10) 22_665 22_665
C7 C10 C6 71(4) 25_655 25_655
C8 C10 C6 128.8(12) 25_655 25_655
C11 C10 C6 61.7(8) 10_545 25_655
C11 C10 C6 129.1(8) . 25_655
C9 C10 C6 10.5(8) . 25_655
C8 C10 C6 67.1(11) 22_665 25_655
C9 C10 C6 10.6(12) 22_665 25_655
C7 C10 N2 56(3) 25_655 25_655
C8 C10 N2 101.8(13) 25_655 25_655
C11 C10 N2 127.6(15) 10_545 25_655
C11 C10 N2 109.6(7) . 25_655
C9 C10 N2 127.2(7) . 25_655
C8 C10 N2 137.1(10) 22_665 25_655
C9 C10 N2 127.7(11) 22_665 25_655
C6 C10 N2 117.3(9) 25_655 25_655
C7 C10 C10 165(3) 25_655 10_545
C8 C10 C10 61.2(7) 25_655 10_545
C11 C10 C10 57.4(8) 10_545 10_545
C11 C10 C10 46.5(7) . 10_545
C9 C10 C10 92.4(6) . 10_545
C8 C10 C10 45.6(7) 22_665 10_545
C9 C10 C10 92.3(9) 22_665 10_545
C6 C10 C10 102.9(10) 25_655 10_545
N2 C10 C10 136.1(10) 25_655 10_545
C7 C10 C7 65(2) 25_655 10_545
C8 C10 C7 88.5(13) 25_655 10_545
C11 C10 C7 95.1(8) 10_545 10_545
C11 C10 C7 95.6(13) . 10_545
C9 C10 C7 45.7(11) . 10_545
C8 C10 C7 93.5(11) 22_665 10_545
C9 C10 C7 44.6(11) 22_665 10_545
C6 C10 C7 44.4(4) 25_655 10_545
N2 C10 C7 119.7(8) 25_655 10_545
C10 C10 C7 101.1(12) 10_545 10_545
C7 C10 C7 163(3) 25_655 22_665
C8 C10 C7 61.8(8) 25_655 22_665
C11 C10 C7 56.4(9) 10_545 22_665
C11 C10 C7 47.4(4) . 22_665
C9 C10 C7 89.8(3) . 22_665
C8 C10 C7 44.4(4) 22_665 22_665
C9 C10 C7 89.7(14) 22_665 22_665
C6 C10 C7 100.3(11) 25_655 22_665
N2 C10 C7 138.9(7) 25_655 22_665
C10 C10 C7 2.9(5) 10_545 22_665
C7 C10 C7 98.4(11) 10_545 22_665
C8 C11 C9 112.2(16) 25_655 10_545
C8 C11 C9 111.0(18) 25_655 25_655
C9 C11 C9 1.2(2) 10_545 25_655
C8 C11 C10 127(4) 25_655 10_545
C9 C11 C10 71.6(7) 10_545 10_545
C9 C11 C10 72.2(6) 25_655 10_545
C8 C11 N1 81(3) 25_655 25_655
C9 C11 N1 137.9(14) 10_545 25_655
C9 C11 N1 138.2(14) 25_655 25_655
C10 C11 N1 133.9(10) 10_545 25_655
C8 C11 C10 53(3) 25_655 .
C9 C11 C10 113.9(9) 10_545 .
C9 C11 C10 113.3(10) 25_655 .
C10 C11 C10 76.1(9) 10_545 .
N1 C11 C10 105.7(7) 25_655 .
C8 C11 C6 121(2) 25_655 .
C9 C11 C6 8.6(7) 10_545 .
C9 C11 C6 9.8(6) 25_655 .
C10 C11 C6 68.9(5) 10_545 .
N1 C11 C6 133.9(7) 25_655 .
C10 C11 C6 119.82(7) . .
C8 C11 C7 137(4) 25_655 22_665
C9 C11 C7 62.3(9) 10_545 22_665
C9 C11 C7 63.1(8) 25_655 22_665
C10 C11 C7 12.7(8) 10_545 22_665
N1 C11 C7 134.5(8) 25_655 22_665
C10 C11 C7 88.25(16) . 22_665
C6 C11 C7 58.4(3) . 22_665
C8 C11 C7 42(3) 25_655 25_655
C9 C11 C7 115.5(12) 10_545 25_655
C9 C11 C7 114.6(12) 25_655 25_655
C10 C11 C7 86.6(12) 10_545 25_655
N1 C11 C7 100.8(8) 25_655 25_655
C10 C11 C7 11.0(7) . 25_655
C6 C11 C7 122.5(9) . 25_655
C7 C11 C7 98.5(9) 22_665 25_655
C8 C11 C8 64.7(16) 25_655 10_545
C9 C11 C8 47.5(5) 10_545 10_545
C9 C11 C8 46.3(4) 25_655 10_545
C10 C11 C8 98.5(6) 10_545 10_545
N1 C11 C8 127.5(11) 25_655 10_545
C10 C11 C8 84.2(11) . 10_545
C6 C11 C8 56.0(7) . 10_545
C7 C11 C8 96.4(8) 22_665 10_545
C7 C11 C8 79.2(10) 25_655 10_545
C8 C11 C11 76.2(19) 25_655 22_665
C9 C11 C11 36.0(6) 10_545 22_665
C9 C11 C11 34.8(5) 25_655 22_665
C10 C11 C11 91.6(3) 10_545 22_665
N1 C11 C11 133.7(8) 25_655 22_665
C10 C11 C11 91.4(2) . 22_665
C6 C11 C11 44.5(4) . 22_665
C7 C11 C11 87.6(3) 22_665 22_665
C7 C11 C11 87.9(8) 25_655 22_665
C8 C11 C11 11.5(8) 10_545 22_665
C8 C11 C8 96(3) 25_655 22_665
C9 C11 C8 85.3(12) 10_545 22_665
C9 C11 C8 85.3(11) 25_655 22_665
C10 C11 C8 31.0(9) 10_545 22_665
N1 C11 C8 134.9(7) 25_655 22_665
C10 C11 C8 45.6(6) . 22_665
C6 C11 C8 86.6(3) . 22_665
C7 C11 C8 42.7(7) 22_665 22_665
C7 C11 C8 55.8(10) 25_655 22_665
C8 C11 C8 88.7(10) 10_545 22_665
C11 C11 C8 87.4(4) 22_665 22_665
N2 O3 N1 110.4(8) . .
C11 N1 C8 16.3(11) 25_655 .
C11 N1 O3 111.3(12) 25_655 .
C8 N1 O3 99.7(9) . .
O3 N2 C7 110.9(9) . .
O3 N2 C10 102.8(9) . 25_655
C7 N2 C10 13.8(6) . 25_655

loop_
_geom_bond_atom_site_label_1
_geom_bond_atom_site_label_2
_geom_bond_distance
_geom_bond_site_symmetry_2
C1 O2 1.249(2) .
C1 O1 1.259(2) .
C1 C2 1.499(3) .
C2 C3 1.383(2) .
C2 C4 1.398(3) .
C3 C2 1.383(2) 22_665
C4 C5 1.387(3) .
C5 C4 1.387(3) 22_665
C5 C6 1.446(10) .
C5 C9 1.660(10) 10_545
C5 C9 1.660(10) 25_655
O1 Cu1 1.9582(14) .
O2 Cu1 1.9649(14) 31_645
O1W Cu1 2.144(2) .
Cu1 O1 1.9582(14) 24_545
Cu1 O2 1.9648(14) 18_655
Cu1 O2 1.9649(14) 31_645
Cu1 Cu1 2.6536(5) 31_645
C6 C9 0.271(17) 10_545
C6 C9 0.271(17) 25_655
C6 C7 1.389(11) 22_665
C6 C7 1.3894 .
C6 C11 1.3846(15) .
C6 C11 1.384(10) 22_665
C6 C10 1.467(14) 10_545
C6 C10 1.467(18) 25_655
C6 C8 1.621(16) 25_655
C6 C8 1.621(19) 10_545
C7 C10 0.395(19) 25_655
C7 C9 1.393(17) 25_655
C7 N2 1.371(12) .
C7 C8 1.3900(19) .
C7 C9 1.422(13) 10_545
C7 C11 1.461(3) 22_665
C7 C11 1.66(3) 25_655
C7 C8 1.769(17) 10_545
C7 C7 1.854(9) 22_665
C7 C10 1.985(7) 10_545
C7 C10 1.99(2) 22_665
C8 C11 0.39(3) 25_655
C8 C10 1.19(3) 25_655
C8 C9 1.39(2) 22_665
C8 C9 1.4192 .
C8 N1 1.388(12) .
C8 C10 1.466(18) 22_665
C8 C6 1.62(2) 25_655
C8 C7 1.77(2) 10_545
C8 C8 1.787(13) 22_665
C8 C11 1.919(18) 10_545
C8 C11 2.049(3) 22_665
C9 C9 0.043(19) 22_665
C9 C6 0.271(19) 25_655
C9 C11 1.194(14) 10_545
C9 C11 1.23(3) 25_655
C9 C8 1.39(2) 22_665
C9 C7 1.39(3) 25_655
C9 C10 1.3985 .
C9 C7 1.42(3) 10_545
C9 C10 1.430(13) 22_665
C9 C5 1.660(11) 25_655
C10 C7 0.39(2) 25_655
C10 C8 1.19(2) 25_655
C10 C11 1.20(3) 10_545
C10 C11 1.3900(19) .
C10 C8 1.47(3) 22_665
C10 C9 1.430(13) 22_665
C10 C6 1.467(17) 25_655
C10 N2 1.553(16) 25_655
C10 C10 1.602(16) 10_545
C10 C7 1.985(9) 10_545
C10 C7 1.986(5) 22_665
C11 C8 0.395(16) 25_655
C11 C9 1.194(8) 10_545
C11 C9 1.229(12) 25_655
C11 C10 1.196(18) 10_545
C11 N1 1.397(14) 25_655
C11 C7 1.461(12) 22_665
C11 C7 1.66(2) 25_655
C11 C8 1.919(3) 10_545
C11 C11 1.975(11) 22_665
C11 C8 2.049(18) 22_665
O3 N2 1.370(12) .
O3 N1 1.422(11) .
N1 C11 1.397(16) 25_655
N2 C10 1.553(16) 25_655

loop_
_platon_squeeze_void_nr
_platon_squeeze_void_average_x
_platon_squeeze_void_average_y
_platon_squeeze_void_average_z
_platon_squeeze_void_volume
_platon_squeeze_void_count_electrons
_platon_squeeze_void_content
1 -0.090 -0.067 -0.001 6982 1653 ' '
